data_2208973
loop_
_publ_author_name
'Li, Yong-Xin'
'Zhang, Ru-Fen'
'Ma, Chun-Lin'

_publ_section_title
;
 Phenyltris(pyrimidine-2-thiolato)tin(IV)
;
_journal_coeditor_code RN2006
_journal_issue 5
_journal_name_full 'Acta Crystallographica Section E'
_journal_page_first m957
_journal_page_last m958
_journal_paper_doi 10.1107/S1600536806011470
_journal_volume 62
_journal_year 2006
_chemical_formula_iupac '[Sn (C6 H5) (C4 H3 N2 S)3]'
_chemical_formula_moiety 'C18 H14 N6 S3 Sn'
_chemical_formula_sum 'C18 H14 N6 S3 Sn'
_chemical_formula_weight 529.22
_chemical_name_systematic
;
Phenyltris(pyrimidine-2-thiolato)tin(IV)
;
_space_group_IT_number 14
_symmetry_cell_setting monoclinic
_symmetry_space_group_name_Hall '-P 2ybc'
_symmetry_space_group_name_H-M 'P 1 21/c 1'
_atom_sites_solution_hydrogens geom
_atom_sites_solution_primary direct
_atom_sites_solution_secondary difmap
_audit_creation_method SHELXL-97
_cell_angle_alpha 90.00
_cell_angle_beta 106.959(3)
_cell_angle_gamma 90.00
_cell_formula_units_Z 4
_cell_length_a 16.242(4)
_cell_length_b 9.468(2)
_cell_length_c 14.111(3)
_cell_measurement_reflns_used 6143
_cell_measurement_temperature 298(2)
_cell_measurement_theta_max 28.0
_cell_measurement_theta_min 2.3
_cell_volume 2075.6(8)
_computing_cell_refinement SMART
_computing_data_collection 'SMART (Siemens, 1996)'
_computing_data_reduction 'SAINT (Siemens, 1996)'
_computing_molecular_graphics 'SHELXTL (Sheldrick, 1997b)'
_computing_publication_material SHELXTL
_computing_structure_refinement 'SHELXL97 (Sheldrick, 1997a)'
_computing_structure_solution 'SHELXS97 (Sheldrick, 1997a)'
_diffrn_ambient_temperature 298(2)
_diffrn_measured_fraction_theta_full 0.998
_diffrn_measured_fraction_theta_max 0.998
_diffrn_measurement_device_type 'Bruker SMART CCD area-detector'
_diffrn_measurement_method '\f and \w'
_diffrn_radiation_monochromator graphite
_diffrn_radiation_source 'fine-focus sealed tube'
_diffrn_radiation_type MoK\a
_diffrn_radiation_wavelength 0.71073
_diffrn_reflns_av_R_equivalents 0.021
_diffrn_reflns_av_sigmaI/netI 0.023
_diffrn_reflns_limit_h_max 15
_diffrn_reflns_limit_h_min -19
_diffrn_reflns_limit_k_max 11
_diffrn_reflns_limit_k_min -11
_diffrn_reflns_limit_l_max 16
_diffrn_reflns_limit_l_min -16
_diffrn_reflns_number 10588
_diffrn_reflns_theta_full 25.0
_diffrn_reflns_theta_max 25.0
_diffrn_reflns_theta_min 2.5
_diffrn_standards_decay_% 0
_diffrn_standards_interval_count 0
_diffrn_standards_number 0
_exptl_absorpt_coefficient_mu 1.55
_exptl_absorpt_correction_T_max 0.637
_exptl_absorpt_correction_T_min 0.523
_exptl_absorpt_correction_type multi-scan
_exptl_absorpt_process_details '(SADABS; Sheldrick, 1996)'
_exptl_crystal_colour colorless
_exptl_crystal_density_diffrn 1.694
_exptl_crystal_density_method 'not measured'
_exptl_crystal_description block
_exptl_crystal_F_000 1048
_exptl_crystal_size_max 0.48
_exptl_crystal_size_mid 0.39
_exptl_crystal_size_min 0.32
_refine_diff_density_max 0.58
_refine_diff_density_min -0.45
_refine_ls_extinction_method none
_refine_ls_goodness_of_fit_ref 1.00
_refine_ls_hydrogen_treatment constr
_refine_ls_matrix_type full
_refine_ls_number_parameters 253
_refine_ls_number_reflns 3665
_refine_ls_number_restraints 0
_refine_ls_restrained_S_all 1.00
_refine_ls_R_factor_all 0.031
_refine_ls_R_factor_gt 0.023
_refine_ls_shift/su_max 0.000
_refine_ls_shift/su_mean 0.000
_refine_ls_structure_factor_coef Fsqd
_refine_ls_weighting_details 'calc w=1/[\s^2^(Fo^2^)+(0.0258P)^2^+1.3494P] where P=(Fo^2^+2Fc^2^)/3'
_refine_ls_weighting_scheme calc
_refine_ls_wR_factor_gt 0.052
_refine_ls_wR_factor_ref 0.058
_reflns_number_gt 3127
_reflns_number_total 3665
_reflns_threshold_expression I>2\s(I)
_cod_data_source_file rn2006.cif
_cod_data_source_block I
_cod_original_sg_symbol_H-M 'P 21/c'
_cod_database_code 2208973

loop_
_symmetry_equiv_pos_as_xyz
'x, y, z'
'-x, y+1/2, -z+1/2'
'-x, -y, -z'
'x, -y-1/2, z-1/2'

loop_
_atom_site_type_symbol
_atom_site_label
_atom_site_fract_x
_atom_site_fract_y
_atom_site_fract_z
_atom_site_U_iso_or_equiv
_atom_site_adp_type
_atom_site_calc_flag
_atom_site_refinement_flags
_atom_site_occupancy
Sn Sn1 0.257459(13) 0.01995(2) 0.976627(13) 0.04194(8) Uani d . 1
N N1 0.33096(15) -0.0675(2) 0.84502(16) 0.0441(5) Uani d . 1
N N2 0.46157(15) -0.1988(3) 0.89725(18) 0.0508(6) Uani d . 1
N N3 0.33606(14) 0.2252(2) 0.94064(14) 0.0395(5) Uani d . 1
N N4 0.36408(17) 0.4373(3) 1.03519(19) 0.0538(6) Uani d . 1
N N5 0.20400(15) -0.2264(3) 0.93493(17) 0.0488(6) Uani d . 1
N N6 0.1428(2) -0.3677(3) 1.0367(2) 0.0765(9) Uani d . 1
S S1 0.39866(5) -0.09530(8) 1.03562(5) 0.04837(18) Uani d . 1
S S2 0.28919(6) 0.22259(8) 1.10133(5) 0.0537(2) Uani d . 1
S S3 0.18943(7) -0.10380(9) 1.09391(6) 0.0663(2) Uani d . 1
C C1 0.39809(18) -0.1237(3) 0.91357(19) 0.0401(6) Uani d . 1
C C2 0.4583(2) -0.2132(3) 0.8023(2) 0.0618(9) Uani d . 1
H H2 0.5013 -0.2652 0.7869 0.074 Uiso calc R 1
C C3 0.3953(2) -0.1557(4) 0.7271(2) 0.0668(9) Uani d . 1
H H3 0.3958 -0.1645 0.6616 0.080 Uiso calc R 1
C C4 0.3308(2) -0.0839(3) 0.7511(2) 0.0586(8) Uani d . 1
H H4 0.2859 -0.0457 0.7007 0.070 Uiso calc R 1
C C5 0.33501(17) 0.3049(3) 1.01952(19) 0.0416(6) Uani d . 1
C C6 0.3947(2) 0.4910(3) 0.9655(3) 0.0603(9) Uani d . 1
H H6 0.4148 0.5835 0.9730 0.072 Uiso calc R 1
C C7 0.3986(2) 0.4183(4) 0.8831(2) 0.0621(9) Uani d . 1
H H7 0.4205 0.4594 0.8357 0.074 Uiso calc R 1
C C8 0.36877(19) 0.2827(3) 0.8736(2) 0.0512(7) Uani d . 1
H H8 0.3714 0.2294 0.8192 0.061 Uiso calc R 1
C C9 0.1771(2) -0.2478(3) 1.0151(2) 0.0554(8) Uani d . 1
C C10 0.1365(3) -0.4705(4) 0.9711(4) 0.0862(13) Uani d . 1
H H10 0.1134 -0.5562 0.9832 0.103 Uiso calc R 1
C C11 0.1616(2) -0.4594(4) 0.8872(3) 0.0771(11) Uani d . 1
H H11 0.1556 -0.5342 0.8430 0.093 Uiso calc R 1
C C12 0.1961(2) -0.3331(3) 0.8711(2) 0.0605(8) Uani d . 1
H H12 0.2143 -0.3214 0.8149 0.073 Uiso calc R 1
C C13 0.15045(18) 0.1076(3) 0.8655(2) 0.0433(6) Uani d . 1
C C14 0.0769(2) 0.1440(4) 0.8906(3) 0.0624(9) Uani d . 1
H H14 0.0713 0.1177 0.9519 0.075 Uiso calc R 1
C C15 0.0113(2) 0.2198(4) 0.8245(3) 0.0789(11) Uani d . 1
H H15 -0.0378 0.2441 0.8420 0.095 Uiso calc R 1
C C16 0.0188(2) 0.2583(4) 0.7351(3) 0.0797(11) Uani d . 1
H H16 -0.0251 0.3093 0.6914 0.096 Uiso calc R 1
C C17 0.0904(2) 0.2226(4) 0.7087(3) 0.0761(11) Uani d . 1
H H17 0.0952 0.2488 0.6470 0.091 Uiso calc R 1
C C18 0.1562(2) 0.1473(4) 0.7738(2) 0.0605(8) Uani d . 1
H H18 0.2048 0.1233 0.7553 0.073 Uiso calc R 1

loop_
_atom_site_aniso_label
_atom_site_aniso_U_11
_atom_site_aniso_U_22
_atom_site_aniso_U_33
_atom_site_aniso_U_12
_atom_site_aniso_U_13
_atom_site_aniso_U_23
Sn1 0.05493(13) 0.03918(12) 0.03465(11) -0.00465(9) 0.01768(9) -0.00158(8)
N1 0.0525(14) 0.0391(13) 0.0384(13) 0.0022(11) 0.0097(11) -0.0036(10)
N2 0.0513(15) 0.0445(14) 0.0602(15) -0.0013(12) 0.0219(12) 0.0039(12)
N3 0.0489(13) 0.0386(12) 0.0315(11) -0.0033(10) 0.0126(10) -0.0027(9)
N4 0.0599(16) 0.0391(14) 0.0605(16) -0.0064(12) 0.0148(13) -0.0109(12)
N5 0.0499(14) 0.0471(14) 0.0482(14) -0.0032(11) 0.0123(12) -0.0018(11)
N6 0.091(2) 0.0537(18) 0.087(2) -0.0209(16) 0.0288(18) 0.0094(16)
S1 0.0606(5) 0.0460(4) 0.0370(4) -0.0025(3) 0.0119(3) 0.0027(3)
S2 0.0771(5) 0.0509(4) 0.0397(4) -0.0093(4) 0.0272(4) -0.0107(3)
S3 0.0977(7) 0.0587(5) 0.0563(5) -0.0175(5) 0.0443(5) -0.0005(4)
C1 0.0479(16) 0.0298(13) 0.0439(15) -0.0084(12) 0.0155(13) -0.0008(11)
C2 0.076(2) 0.0512(19) 0.072(2) 0.0029(17) 0.0423(19) -0.0008(17)
C3 0.106(3) 0.055(2) 0.0461(18) 0.007(2) 0.0325(19) -0.0050(15)
C4 0.084(2) 0.0454(17) 0.0405(16) 0.0083(16) 0.0091(16) -0.0035(13)
C5 0.0462(16) 0.0381(15) 0.0377(14) 0.0020(12) 0.0080(12) -0.0019(12)
C6 0.062(2) 0.0399(18) 0.078(2) -0.0113(15) 0.0180(18) 0.0045(16)
C7 0.070(2) 0.057(2) 0.064(2) -0.0122(17) 0.0274(18) 0.0142(17)
C8 0.0601(19) 0.0570(19) 0.0390(15) -0.0037(15) 0.0186(14) 0.0024(13)
C9 0.0580(19) 0.0493(18) 0.0581(19) -0.0094(15) 0.0156(15) 0.0069(14)
C10 0.088(3) 0.045(2) 0.114(4) -0.016(2) 0.011(3) 0.007(2)
C11 0.073(2) 0.050(2) 0.094(3) -0.0025(19) 0.000(2) -0.017(2)
C12 0.0548(19) 0.058(2) 0.0596(19) 0.0021(16) 0.0026(16) -0.0145(16)
C13 0.0449(16) 0.0396(15) 0.0465(16) -0.0057(12) 0.0152(13) -0.0072(12)
C14 0.055(2) 0.068(2) 0.070(2) -0.0084(17) 0.0273(17) -0.0048(17)
C15 0.0415(19) 0.088(3) 0.109(3) -0.0002(19) 0.024(2) -0.008(2)
C16 0.051(2) 0.086(3) 0.087(3) 0.000(2) -0.003(2) 0.011(2)
C17 0.065(2) 0.096(3) 0.060(2) 0.005(2) 0.0071(18) 0.011(2)
C18 0.0555(19) 0.078(2) 0.0487(18) 0.0092(17) 0.0157(15) 0.0036(16)

loop_
_atom_type_symbol
_atom_type_description
_atom_type_scat_dispersion_real
_atom_type_scat_dispersion_imag
_atom_type_scat_source
C C 0.0033 0.0016 'International Tables Vol C Tables 4.2.6.8 and 6.1.1.4'
H H 0.0000 0.0000 'International Tables Vol C Tables 4.2.6.8 and 6.1.1.4'
S S 0.1246 0.1234 'International Tables Vol C Tables 4.2.6.8 and 6.1.1.4'
Sn Sn -0.6537 1.4246 'International Tables Vol C Tables 4.2.6.8 and 6.1.1.4'
N N 0.0061 0.0033 'International Tables Vol C Tables 4.2.6.8 and 6.1.1.4'

loop_
_geom_angle_atom_site_label_1
_geom_angle_atom_site_label_2
_geom_angle_atom_site_label_3
_geom_angle
_geom_angle_publ_flag
C13 Sn1 S1 154.10(7) yes
C13 Sn1 N3 84.38(9) yes
S1 Sn1 N3 86.06(6) ?
C13 Sn1 N5 92.13(9) yes
S1 Sn1 N5 83.75(6) ?
N3 Sn1 N5 148.77(7) yes
C13 Sn1 S3 104.03(8) yes
S1 Sn1 S3 96.63(3) ?
N3 Sn1 S3 148.61(5) ?
N5 Sn1 S3 62.20(6) ?
C13 Sn1 S2 99.86(7) yes
S1 Sn1 S2 96.86(3) ?
N3 Sn1 S2 62.33(5) ?
N5 Sn1 S2 148.28(6) ?
S3 Sn1 S2 86.33(3) ?
C13 Sn1 N1 92.53(9) yes
S1 Sn1 N1 61.69(5) ?
N3 Sn1 N1 74.44(7) ?
N5 Sn1 N1 74.73(7) ?
S3 Sn1 N1 133.96(6) ?
S2 Sn1 N1 133.21(5) ?
C4 N1 C1 115.9(3) ?
C4 N1 Sn1 150.7(2) ?
C1 N1 Sn1 93.27(16) ?
C1 N2 C2 115.1(3) ?
C8 N3 C5 117.5(2) ?
C8 N3 Sn1 144.13(19) ?
C5 N3 Sn1 98.00(16) ?
C6 N4 C5 115.3(3) ?
C12 N5 C9 117.7(3) ?
C12 N5 Sn1 145.5(2) ?
C9 N5 Sn1 96.83(18) ?
C10 N6 C9 114.6(3) ?
C1 S1 Sn1 89.90(10) ?
C5 S2 Sn1 85.30(9) ?
C9 S3 Sn1 86.32(10) ?
N2 C1 N1 126.7(2) ?
N2 C1 S1 118.3(2) ?
N1 C1 S1 114.9(2) ?
N2 C2 C3 123.0(3) ?
N2 C2 H2 118.5 ?
C3 C2 H2 118.5 ?
C2 C3 C4 117.6(3) ?
C2 C3 H3 121.2 ?
C4 C3 H3 121.2 ?
N1 C4 C3 121.5(3) ?
N1 C4 H4 119.3 ?
C3 C4 H4 119.3 ?
N4 C5 N3 125.0(3) ?
N4 C5 S2 120.8(2) ?
N3 C5 S2 114.2(2) ?
N4 C6 C7 123.9(3) ?
N4 C6 H6 118.1 ?
C7 C6 H6 118.1 ?
C8 C7 C6 117.0(3) ?
C8 C7 H7 121.5 ?
C6 C7 H7 121.5 ?
N3 C8 C7 121.3(3) ?
N3 C8 H8 119.4 ?
C7 C8 H8 119.4 ?
N6 C9 N5 125.4(3) ?
N6 C9 S3 120.0(3) ?
N5 C9 S3 114.6(2) ?
N6 C10 C11 124.5(4) ?
N6 C10 H10 117.7 ?
C11 C10 H10 117.7 ?
C10 C11 C12 116.9(4) ?
C10 C11 H11 121.5 ?
C12 C11 H11 121.5 ?
N5 C12 C11 120.8(3) ?
N5 C12 H12 119.6 ?
C11 C12 H12 119.6 ?
C18 C13 C14 118.1(3) ?
C18 C13 Sn1 122.1(2) ?
C14 C13 Sn1 119.1(2) ?
C13 C14 C15 120.4(3) ?
C13 C14 H14 119.8 ?
C15 C14 H14 119.8 ?
C16 C15 C14 120.2(3) ?
C16 C15 H15 119.9 ?
C14 C15 H15 119.9 ?
C15 C16 C17 120.3(4) ?
C15 C16 H16 119.9 ?
C17 C16 H16 119.9 ?
C16 C17 C18 120.0(4) ?
C16 C17 H17 120.0 ?
C18 C17 H17 120.0 ?
C13 C18 C17 120.9(3) ?
C13 C18 H18 119.5 ?
C17 C18 H18 119.5 ?

loop_
_geom_bond_atom_site_label_1
_geom_bond_atom_site_label_2
_geom_bond_distance
_geom_bond_publ_flag
Sn1 C13 2.139(3) yes
Sn1 S1 2.4556(9) yes
Sn1 N3 2.458(2) yes
Sn1 N5 2.498(2) yes
Sn1 S3 2.5297(8) yes
Sn1 S2 2.5522(8) yes
Sn1 N1 2.618(2) yes
N1 C4 1.334(4) ?
N1 C1 1.339(3) yes
N2 C1 1.327(3) ?
N2 C2 1.333(4) ?
N3 C8 1.329(3) ?
N3 C5 1.349(3) yes
N4 C6 1.327(4) ?
N4 C5 1.335(4) ?
N5 C12 1.335(4) ?
N5 C9 1.343(4) yes
N6 C10 1.326(5) ?
N6 C9 1.338(4) ?
S1 C1 1.740(3) ?
S2 C5 1.730(3) ?
S3 C9 1.733(3) ?
C2 C3 1.355(5) ?
C2 H2 0.9300 ?
C3 C4 1.373(4) ?
C3 H3 0.9300 ?
C4 H4 0.9300 ?
C6 C7 1.368(5) ?
C6 H6 0.9300 ?
C7 C8 1.365(4) ?
C7 H7 0.9300 ?
C8 H8 0.9300 ?
C10 C11 1.365(6) ?
C10 H10 0.9300 ?
C11 C12 1.367(5) ?
C11 H11 0.9300 ?
C12 H12 0.9300 ?
C13 C18 1.377(4) ?
C13 C14 1.384(4) ?
C14 C15 1.393(5) ?
C14 H14 0.9300 ?
C15 C16 1.353(5) ?
C15 H15 0.9300 ?
C16 C17 1.363(5) ?
C16 H16 0.9300 ?
C17 C18 1.385(4) ?
C17 H17 0.9300 ?
C18 H18 0.9300 ?
